data_4106041
loop_
_publ_author_name
'Khalid Albahily'
'Valeria Fomitcheva'
'Sandro Gambarotta'
'Ilia Korobkov'
'Muralee Murugesu'
'Serge I. Gorelsky'

_publ_section_title
;
 Preparation and Characterization of a Reduced Chromium Complex via Vinyl
 Oxidative Coupling: Formation of a Self-Activating Catalyst for Selective
 Ethylene Trimerization
;
_journal_name_full 'Journal of the American Chemical Society'
_journal_page_first 6380
_journal_page_last 6387
_journal_paper_doi 10.1021/ja200593k
_journal_volume 133
_journal_year 2011
_chemical_formula_sum 'C66.92 H91.33 Cr3 N6 P3'
_chemical_formula_weight 1228.71
_chemical_name_systematic
; 
 ? 
;
_space_group_IT_number 15
_symmetry_cell_setting monoclinic
_symmetry_space_group_name_Hall '-C 2yc'
_symmetry_space_group_name_H-M 'C 1 2/c 1'
_atom_sites_solution_hydrogens geom
_atom_sites_solution_primary direct
_atom_sites_solution_secondary difmap
_audit_creation_method SHELXL-97
_cell_angle_alpha 90.00
_cell_angle_beta 99.206(4)
_cell_angle_gamma 90.00
_cell_formula_units_Z 4
_cell_length_a 14.868(3)
_cell_length_b 27.799(6)
_cell_length_c 17.357(4)
_cell_measurement_reflns_used 1631
_cell_measurement_temperature 296(2)
_cell_measurement_theta_max 24.18
_cell_measurement_theta_min 5.62
_cell_volume 7082(3)
_computing_cell_refinement 'APEX II, Bruker (2009)'
_computing_data_collection 'APEX II, Bruker (2009)'
_computing_data_reduction 'XPREP, Bruker (2009)'
_computing_molecular_graphics 'SHELXTL, Bruker (2004)'
_computing_publication_material 'SHELXTL, Bruker (2004)'
_computing_structure_refinement 'SHELXL-97 (Sheldrick, 2008)'
_computing_structure_solution 'SHELXS-97 (Sheldrick, 2008)'
_diffrn_ambient_temperature 296(2)
_diffrn_measured_fraction_theta_full 0.908
_diffrn_measured_fraction_theta_max 0.874
_diffrn_measurement_device_type 'Bruker APEX-II CCD'
_diffrn_measurement_method '\f and \w scans'
_diffrn_radiation_monochromator graphite
_diffrn_radiation_source 'fine-focus sealed tube'
_diffrn_radiation_type MoK\a
_diffrn_radiation_wavelength 0.71073
_diffrn_reflns_av_R_equivalents 0.0388
_diffrn_reflns_av_sigmaI/netI 0.0874
_diffrn_reflns_limit_h_max 19
_diffrn_reflns_limit_h_min -19
_diffrn_reflns_limit_k_max 32
_diffrn_reflns_limit_k_min -27
_diffrn_reflns_limit_l_max 12
_diffrn_reflns_limit_l_min -23
_diffrn_reflns_number 10941
_diffrn_reflns_theta_full 25.00
_diffrn_reflns_theta_max 28.29
_diffrn_reflns_theta_min 5.55
_exptl_absorpt_coefficient_mu 0.560
_exptl_absorpt_correction_T_max 0.9619
_exptl_absorpt_correction_T_min 0.9207
_exptl_absorpt_correction_type multi-scan
_exptl_absorpt_process_details 'SADABS, Bruker (2003)'
_exptl_crystal_colour green
_exptl_crystal_density_diffrn 1.152
_exptl_crystal_description block
_exptl_crystal_F_000 2607
_exptl_crystal_size_max 0.15
_exptl_crystal_size_mid 0.15
_exptl_crystal_size_min 0.07
_refine_diff_density_max 0.710
_refine_diff_density_min -0.471
_refine_diff_density_rms 0.070
_refine_ls_extinction_method none
_refine_ls_goodness_of_fit_ref 1.042
_refine_ls_hydrogen_treatment constr
_refine_ls_matrix_type full
_refine_ls_number_parameters 344
_refine_ls_number_reflns 7685
_refine_ls_number_restraints 0
_refine_ls_restrained_S_all 1.042
_refine_ls_R_factor_all 0.1040
_refine_ls_R_factor_gt 0.0576
_refine_ls_shift/su_max 0.001
_refine_ls_shift/su_mean 0.000
_refine_ls_structure_factor_coef Fsqd
_refine_ls_weighting_details 'calc w=1/[\s^2^(Fo^2^)+(0.0530P)^2^]'
_refine_ls_weighting_scheme calc
_refine_ls_wR_factor_gt 0.1206
_refine_ls_wR_factor_ref 0.1334
_reflns_number_gt 4736
_reflns_number_total 7685
_reflns_threshold_expression >2sigma(I)
_cod_data_source_file ja200593k_si_001.cif
_cod_data_source_block sg3968sqz
_cod_database_code 4106041

loop_
_symmetry_equiv_pos_as_xyz
'x, y, z'
'-x, y, -z+1/2'
'x+1/2, y+1/2, z'
'-x+1/2, y+1/2, -z+1/2'
'-x, -y, -z'
'x, -y, z-1/2'
'-x+1/2, -y+1/2, -z'
'x+1/2, -y+1/2, z-1/2'

loop_
_atom_site_label
_atom_site_type_symbol
_atom_site_fract_x
_atom_site_fract_y
_atom_site_fract_z
_atom_site_U_iso_or_equiv
_atom_site_adp_type
_atom_site_occupancy
_atom_site_symmetry_multiplicity
_atom_site_calc_flag
_atom_site_refinement_flags
Cr1 Cr 0.0000 0.35070(3) 0.2500 0.02615(18) Uani 1 2 d S
Cr2 Cr 0.09992(3) 0.414338(19) 0.20853(3) 0.02809(14) Uani 1 1 d .
P1 P 0.0000 0.25268(5) 0.2500 0.0353(3) Uani 1 2 d S
P2 P 0.24869(5) 0.44025(3) 0.14593(5) 0.0305(2) Uani 1 1 d .
N1 N -0.05046(18) 0.28982(10) 0.18732(15) 0.0346(6) Uani 1 1 d .
N2 N 0.14624(16) 0.42874(10) 0.10510(14) 0.0302(6) Uani 1 1 d .
N3 N 0.23399(15) 0.43769(10) 0.23531(14) 0.0315(6) Uani 1 1 d .
C1 C -0.1287(2) 0.27976(13) 0.12349(19) 0.0401(8) Uani 1 1 d .
C2 C -0.1226(4) 0.22960(17) 0.0898(3) 0.0863(17) Uani 1 1 d .
H2A H -0.0664 0.2264 0.0697 0.129 Uiso 1 1 calc R
H2B H -0.1728 0.2246 0.0485 0.129 Uiso 1 1 calc R
H2C H -0.1246 0.2061 0.1301 0.129 Uiso 1 1 calc R
C3 C -0.2180(3) 0.2855(2) 0.1550(3) 0.0826(16) Uani 1 1 d .
H3A H -0.2213 0.3173 0.1761 0.124 Uiso 1 1 calc R
H3B H -0.2208 0.2622 0.1954 0.124 Uiso 1 1 calc R
H3C H -0.2682 0.2807 0.1136 0.124 Uiso 1 1 calc R
C4 C -0.1250(3) 0.31552(15) 0.0583(2) 0.0560(11) Uani 1 1 d .
H4A H -0.1291 0.3476 0.0779 0.084 Uiso 1 1 calc R
H4B H -0.1751 0.3098 0.0170 0.084 Uiso 1 1 calc R
H4C H -0.0687 0.3118 0.0386 0.084 Uiso 1 1 calc R
C5 C 0.0773(3) 0.21411(14) 0.2073(2) 0.0463(9) Uani 1 1 d .
C6 C 0.1032(3) 0.16748(16) 0.2306(3) 0.0673(13) Uani 1 1 d .
H6A H 0.0770 0.1524 0.2693 0.081 Uiso 1 1 calc R
C7 C 0.1687(4) 0.1434(2) 0.1957(4) 0.102(2) Uani 1 1 d .
H7A H 0.1861 0.1124 0.2120 0.123 Uiso 1 1 calc R
C8 C 0.2077(5) 0.1646(3) 0.1379(4) 0.106(2) Uani 1 1 d .
H8A H 0.2495 0.1477 0.1138 0.127 Uiso 1 1 calc R
C9 C 0.1849(4) 0.2104(2) 0.1159(3) 0.0889(17) Uani 1 1 d .
H9A H 0.2129 0.2255 0.0782 0.107 Uiso 1 1 calc R
C10 C 0.1199(3) 0.23481(18) 0.1497(2) 0.0645(12) Uani 1 1 d .
H10A H 0.1043 0.2660 0.1333 0.077 Uiso 1 1 calc R
C11 C 0.1157(2) 0.41266(13) 0.02314(17) 0.0368(8) Uani 1 1 d .
C12 C 0.0153(2) 0.42526(16) 0.0017(2) 0.0493(10) Uani 1 1 d .
H12A H -0.0188 0.4089 0.0364 0.074 Uiso 1 1 calc R
H12B H -0.0064 0.4155 -0.0510 0.074 Uiso 1 1 calc R
H12C H 0.0075 0.4594 0.0063 0.074 Uiso 1 1 calc R
C13 C 0.1277(3) 0.35864(14) 0.0163(2) 0.0559(11) Uani 1 1 d .
H13A H 0.0953 0.3425 0.0524 0.084 Uiso 1 1 calc R
H13B H 0.1913 0.3507 0.0282 0.084 Uiso 1 1 calc R
H13C H 0.1041 0.3485 -0.0359 0.084 Uiso 1 1 calc R
C14 C 0.1662(2) 0.43955(15) -0.03452(19) 0.0495(10) Uani 1 1 d .
H14A H 0.1575 0.4736 -0.0295 0.074 Uiso 1 1 calc R
H14B H 0.1425 0.4297 -0.0868 0.074 Uiso 1 1 calc R
H14C H 0.2300 0.4322 -0.0232 0.074 Uiso 1 1 calc R
C15 C 0.3315(2) 0.39643(13) 0.1232(2) 0.0385(8) Uani 1 1 d .
C16 C 0.3352(3) 0.35348(15) 0.1630(2) 0.0572(11) Uani 1 1 d .
H16A H 0.2995 0.3494 0.2019 0.069 Uiso 1 1 calc R
C17 C 0.3911(4) 0.31611(19) 0.1464(3) 0.0800(15) Uani 1 1 d .
H17A H 0.3917 0.2871 0.1732 0.096 Uiso 1 1 calc R
C18 C 0.4453(4) 0.3223(2) 0.0902(3) 0.0897(17) Uani 1 1 d .
H18A H 0.4844 0.2977 0.0803 0.108 Uiso 1 1 calc R
C19 C 0.4421(3) 0.3640(2) 0.0490(3) 0.0727(14) Uani 1 1 d .
H19A H 0.4776 0.3675 0.0099 0.087 Uiso 1 1 calc R
C20 C 0.3862(2) 0.40150(15) 0.0651(2) 0.0492(10) Uani 1 1 d .
H20A H 0.3851 0.4301 0.0371 0.059 Uiso 1 1 calc R
C21 C 0.2871(2) 0.49907(12) 0.11773(18) 0.0348(8) Uani 1 1 d .
C22 C 0.3780(2) 0.51211(15) 0.1206(2) 0.0493(10) Uani 1 1 d .
H22A H 0.4237 0.4894 0.1337 0.059 Uiso 1 1 calc R
C23 C 0.4003(3) 0.55911(18) 0.1040(2) 0.0621(12) Uani 1 1 d .
H23A H 0.4612 0.5676 0.1063 0.075 Uiso 1 1 calc R
C24 C 0.3339(4) 0.59303(17) 0.0841(2) 0.0638(12) Uani 1 1 d .
H24A H 0.3493 0.6243 0.0722 0.077 Uiso 1 1 calc R
C25 C 0.2437(3) 0.58029(15) 0.0820(2) 0.0578(11) Uani 1 1 d .
H25A H 0.1984 0.6033 0.0692 0.069 Uiso 1 1 calc R
C26 C 0.2204(2) 0.53428(14) 0.0984(2) 0.0419(9) Uani 1 1 d .
H26A H 0.1593 0.5263 0.0966 0.050 Uiso 1 1 calc R
C27 C 0.2960(2) 0.45510(15) 0.3052(2) 0.0450(9) Uani 1 1 d .
C28 C 0.2712(4) 0.4321(3) 0.3770(3) 0.128(3) Uani 1 1 d .
H28A H 0.2785 0.3979 0.3741 0.192 Uiso 1 1 calc R
H28B H 0.2089 0.4395 0.3807 0.192 Uiso 1 1 calc R
H28C H 0.3102 0.4443 0.4223 0.192 Uiso 1 1 calc R
C29 C 0.3953(2) 0.4461(2) 0.3010(3) 0.0746(15) Uani 1 1 d .
H29A H 0.4057 0.4122 0.2980 0.112 Uiso 1 1 calc R
H29B H 0.4322 0.4589 0.3468 0.112 Uiso 1 1 calc R
H29C H 0.4109 0.4616 0.2555 0.112 Uiso 1 1 calc R
C30 C 0.2848(4) 0.5108(2) 0.3110(3) 0.0938(18) Uani 1 1 d .
H30A H 0.2224 0.5183 0.3139 0.141 Uiso 1 1 calc R
H30B H 0.3019 0.5258 0.2657 0.141 Uiso 1 1 calc R
H30C H 0.3232 0.5225 0.3570 0.141 Uiso 1 1 calc R
C31 C -0.02677(19) 0.45933(12) 0.21239(18) 0.0326(7) Uani 1 1 d .
H31 H -0.0467 0.4873 0.1855 0.039 Uiso 1 1 calc R
C32 C -0.0472(2) 0.41194(12) 0.18174(17) 0.0292(7) Uani 1 1 d .
H32A H -0.0809 0.4080 0.1322 0.035 Uiso 1 1 calc R

loop_
_atom_site_aniso_label
_atom_site_aniso_U_11
_atom_site_aniso_U_22
_atom_site_aniso_U_33
_atom_site_aniso_U_23
_atom_site_aniso_U_13
_atom_site_aniso_U_12
Cr1 0.0268(3) 0.0258(4) 0.0260(3) 0.000 0.0047(3) 0.000
Cr2 0.0243(2) 0.0342(3) 0.0268(2) 0.0015(2) 0.00711(18) -0.0030(2)
P1 0.0471(7) 0.0256(8) 0.0314(6) 0.000 0.0008(5) 0.000
P2 0.0253(4) 0.0345(5) 0.0329(4) 0.0026(4) 0.0087(3) -0.0004(3)
N1 0.0393(14) 0.0315(17) 0.0305(14) 0.0003(12) -0.0018(11) -0.0027(12)
N2 0.0281(13) 0.0351(17) 0.0279(13) 0.0023(11) 0.0057(10) -0.0017(11)
N3 0.0222(12) 0.0421(18) 0.0295(13) 0.0007(12) 0.0019(10) -0.0022(11)
C1 0.048(2) 0.036(2) 0.0309(17) -0.0002(15) -0.0088(15) -0.0104(16)
C2 0.125(4) 0.054(3) 0.060(3) -0.011(2) -0.046(3) -0.010(3)
C3 0.045(2) 0.140(5) 0.058(3) 0.006(3) -0.007(2) -0.018(3)
C4 0.066(3) 0.055(3) 0.039(2) 0.0111(19) -0.0170(18) -0.024(2)
C5 0.065(2) 0.032(2) 0.039(2) -0.0100(16) -0.0043(18) 0.0105(17)
C6 0.098(4) 0.040(3) 0.059(3) -0.007(2) 0.000(2) 0.020(2)
C7 0.129(5) 0.069(4) 0.100(5) -0.023(4) -0.009(4) 0.056(4)
C8 0.121(5) 0.112(6) 0.081(4) -0.042(4) 0.002(4) 0.059(4)
C9 0.090(4) 0.120(5) 0.059(3) -0.015(3) 0.020(3) 0.031(4)
C10 0.081(3) 0.070(3) 0.043(2) -0.009(2) 0.012(2) 0.018(2)
C11 0.0404(18) 0.046(2) 0.0252(15) 0.0005(15) 0.0073(13) -0.0031(16)
C12 0.0358(18) 0.077(3) 0.0329(18) 0.0011(19) -0.0015(14) -0.0013(18)
C13 0.069(3) 0.053(3) 0.043(2) -0.0065(19) 0.0019(19) -0.001(2)
C14 0.050(2) 0.070(3) 0.0307(17) 0.0030(18) 0.0147(16) -0.007(2)
C15 0.0320(17) 0.041(2) 0.0432(19) -0.0015(17) 0.0091(14) 0.0012(15)
C16 0.057(2) 0.055(3) 0.061(3) 0.012(2) 0.014(2) 0.016(2)
C17 0.089(3) 0.064(3) 0.089(4) 0.007(3) 0.019(3) 0.032(3)
C18 0.086(4) 0.083(4) 0.102(4) -0.014(3) 0.017(3) 0.047(3)
C19 0.059(3) 0.085(4) 0.080(3) -0.012(3) 0.032(2) 0.022(3)
C20 0.0400(19) 0.057(3) 0.054(2) -0.0056(19) 0.0167(17) 0.0056(18)
C21 0.0394(18) 0.035(2) 0.0316(17) -0.0009(15) 0.0108(14) -0.0042(15)
C22 0.0376(19) 0.055(3) 0.057(2) 0.0051(19) 0.0118(17) -0.0115(18)
C23 0.069(3) 0.062(3) 0.058(3) -0.003(2) 0.019(2) -0.034(2)
C24 0.101(4) 0.042(3) 0.050(2) 0.001(2) 0.015(2) -0.022(3)
C25 0.082(3) 0.041(3) 0.050(2) 0.001(2) 0.009(2) 0.002(2)
C26 0.047(2) 0.038(2) 0.042(2) 0.0004(17) 0.0103(16) 0.0016(16)
C27 0.0342(17) 0.063(3) 0.0372(19) -0.0026(18) 0.0038(15) -0.0141(17)
C28 0.092(4) 0.236(8) 0.044(3) 0.040(4) -0.025(2) -0.099(5)
C29 0.036(2) 0.121(4) 0.062(3) -0.014(3) -0.0051(19) -0.004(2)
C30 0.105(4) 0.093(5) 0.076(3) -0.041(3) -0.005(3) -0.007(3)
C31 0.0280(16) 0.027(2) 0.0451(18) 0.0080(15) 0.0130(13) 0.0042(13)
C32 0.0310(15) 0.033(2) 0.0245(14) -0.0007(14) 0.0070(12) 0.0008(13)

loop_
_atom_type_symbol
_atom_type_description
_atom_type_scat_dispersion_real
_atom_type_scat_dispersion_imag
_atom_type_scat_source
C C 0.0033 0.0016 'International Tables Vol C Tables 4.2.6.8 and 6.1.1.4'
H H 0.0000 0.0000 'International Tables Vol C Tables 4.2.6.8 and 6.1.1.4'
N N 0.0061 0.0033 'International Tables Vol C Tables 4.2.6.8 and 6.1.1.4'
P P 0.1023 0.0942 'International Tables Vol C Tables 4.2.6.8 and 6.1.1.4'
Cr Cr 0.3209 0.6236 'International Tables Vol C Tables 4.2.6.8 and 6.1.1.4'

loop_
_geom_angle_atom_site_label_1
_geom_angle_atom_site_label_2
_geom_angle_atom_site_label_3
_geom_angle
_geom_angle_site_symmetry_1
_geom_angle_site_symmetry_3
N1 Cr1 N1 71.52(15) 2 .
N1 Cr1 C32 177.07(10) 2 .
N1 Cr1 C32 107.45(11) . .
N1 Cr1 C32 107.45(11) 2 2
N1 Cr1 C32 177.07(10) . 2
C32 Cr1 C32 73.72(17) . 2
N1 Cr1 Cr2 123.10(7) 2 .
N1 Cr1 Cr2 127.40(7) . .
C32 Cr1 Cr2 55.19(8) . .
C32 Cr1 Cr2 55.51(8) 2 .
N1 Cr1 Cr2 127.40(7) 2 2
N1 Cr1 Cr2 123.10(7) . 2
C32 Cr1 Cr2 55.51(8) . 2
C32 Cr1 Cr2 55.19(8) 2 2
Cr2 Cr1 Cr2 89.42(4) . 2
N1 Cr1 P1 35.76(7) 2 .
N1 Cr1 P1 35.76(7) . .
C32 Cr1 P1 143.14(9) . .
C32 Cr1 P1 143.14(9) 2 .
Cr2 Cr1 P1 135.288(18) . .
Cr2 Cr1 P1 135.288(18) 2 .
N2 Cr2 N3 72.06(10) . .
N2 Cr2 C32 170.48(12) . 2
N3 Cr2 C32 106.35(10) . 2
N2 Cr2 C31 132.95(11) . 2
N3 Cr2 C31 103.24(11) . 2
C32 Cr2 C31 37.69(12) 2 2
N2 Cr2 C31 108.23(11) . .
N3 Cr2 C31 126.30(12) . .
C32 Cr2 C31 64.77(12) 2 .
C31 Cr2 C31 36.43(16) 2 .
N2 Cr2 Cr1 133.43(7) . .
N3 Cr2 Cr1 138.86(7) . .
C32 Cr2 Cr1 53.79(9) 2 .
C31 Cr2 Cr1 81.39(8) 2 .
C31 Cr2 Cr1 81.18(8) . .
N2 Cr2 P2 36.16(7) . .
N3 Cr2 P2 36.09(7) . .
C32 Cr2 P2 142.25(8) 2 .
C31 Cr2 P2 126.77(8) 2 .
C31 Cr2 P2 126.78(8) . .
Cr1 Cr2 P2 150.10(3) . .
N1 P1 N1 99.5(2) 2 .
N1 P1 C5 111.29(15) 2 2
N1 P1 C5 113.65(15) . 2
N1 P1 C5 113.65(15) 2 .
N1 P1 C5 111.29(15) . .
C5 P1 C5 107.5(3) 2 .
N1 P1 Cr1 49.73(10) 2 .
N1 P1 Cr1 49.73(10) . .
C5 P1 Cr1 126.24(14) 2 .
C5 P1 Cr1 126.24(14) . .
N2 P2 N3 98.73(12) . .
N2 P2 C15 113.45(15) . .
N3 P2 C15 112.45(15) . .
N2 P2 C21 112.07(14) . .
N3 P2 C21 113.36(14) . .
C15 P2 C21 106.85(15) . .
N2 P2 Cr2 49.26(9) . .
N3 P2 Cr2 49.78(9) . .
C15 P2 Cr2 122.17(12) . .
C21 P2 Cr2 130.97(11) . .
C1 N1 P1 127.4(2) . .
C1 N1 Cr1 135.2(2) . .
P1 N1 Cr1 94.51(12) . .
C11 N2 P2 127.1(2) . .
C11 N2 Cr2 132.77(19) . .
P2 N2 Cr2 94.57(12) . .
C27 N3 P2 127.9(2) . .
C27 N3 Cr2 137.22(19) . .
P2 N3 Cr2 94.12(11) . .
N1 C1 C2 111.6(3) . .
N1 C1 C4 108.3(3) . .
C2 C1 C4 107.7(3) . .
N1 C1 C3 109.4(3) . .
C2 C1 C3 110.1(4) . .
C4 C1 C3 109.7(3) . .
C10 C5 C6 117.1(4) . .
C10 C5 P1 116.1(3) . .
C6 C5 P1 126.6(3) . .
C7 C6 C5 120.1(5) . .
C8 C7 C6 121.0(5) . .
C9 C8 C7 119.7(5) . .
C8 C9 C10 120.0(6) . .
C5 C10 C9 122.1(5) . .
N2 C11 C12 107.5(3) . .
N2 C11 C13 110.4(3) . .
C12 C11 C13 109.4(3) . .
N2 C11 C14 111.7(3) . .
C12 C11 C14 106.9(3) . .
C13 C11 C14 110.7(3) . .
C16 C15 C20 117.9(3) . .
C16 C15 P2 116.5(3) . .
C20 C15 P2 125.4(3) . .
C15 C16 C17 121.5(4) . .
C18 C17 C16 119.6(5) . .
C17 C18 C19 120.3(4) . .
C18 C19 C20 120.5(4) . .
C19 C20 C15 120.2(4) . .
C22 C21 C26 118.3(3) . .
C22 C21 P2 124.6(3) . .
C26 C21 P2 116.9(2) . .
C21 C22 C23 120.0(4) . .
C24 C23 C22 120.9(4) . .
C25 C24 C23 119.2(4) . .
C26 C25 C24 120.8(4) . .
C25 C26 C21 120.8(3) . .
N3 C27 C28 109.8(3) . .
N3 C27 C29 113.0(3) . .
C28 C27 C29 110.1(4) . .
N3 C27 C30 108.5(3) . .
C28 C27 C30 109.0(4) . .
C29 C27 C30 106.4(4) . .
C31 C31 C32 113.33(17) 2 .
C31 C31 Cr2 72.20(18) 2 2
C32 C31 Cr2 67.88(16) . 2
C31 C31 Cr2 71.37(18) 2 .
C32 C31 Cr2 67.07(17) . .
Cr2 C31 Cr2 101.25(13) 2 .
C31 C32 Cr1 119.8(2) . .

loop_
_geom_bond_atom_site_label_1
_geom_bond_atom_site_label_2
_geom_bond_distance
_geom_bond_site_symmetry_2
Cr1 N1 2.086(3) 2
Cr1 N1 2.086(3) .
Cr1 C32 2.128(3) .
Cr1 C32 2.128(3) 2
Cr1 Cr2 2.4892(8) .
Cr1 Cr2 2.4892(8) 2
Cr1 P1 2.7250(16) .
Cr2 N2 2.062(2) .
Cr2 N3 2.077(2) .
Cr2 C32 2.174(3) 2
Cr2 C31 2.260(3) 2
Cr2 C31 2.271(3) .
Cr2 P2 2.7132(10) .
P1 N1 1.597(3) 2
P1 N1 1.597(3) .
P1 C5 1.814(4) 2
P1 C5 1.814(4) .
P2 N2 1.606(3) .
P2 N3 1.603(2) .
P2 C15 1.820(3) .
P2 C21 1.825(3) .
N1 C1 1.499(4) .
N2 C11 1.491(4) .
N3 C27 1.483(4) .
C1 C2 1.520(6) .
C1 C4 1.514(5) .
C1 C3 1.524(5) .
C5 C10 1.392(6) .
C5 C6 1.394(6) .
C6 C7 1.397(7) .
C7 C8 1.370(8) .
C8 C9 1.357(8) .
C9 C10 1.384(6) .
C11 C12 1.520(5) .
C11 C13 1.519(5) .
C11 C14 1.538(4) .
C15 C16 1.376(5) .
C15 C20 1.401(4) .
C16 C17 1.389(6) .
C17 C18 1.371(7) .
C18 C19 1.360(7) .
C19 C20 1.388(6) .
C21 C22 1.391(4) .
C21 C26 1.396(5) .
C22 C23 1.390(6) .
C23 C24 1.369(6) .
C24 C25 1.382(6) .
C25 C26 1.367(5) .
C27 C28 1.499(5) .
C27 C29 1.510(5) .
C27 C30 1.562(7) .
C31 C31 1.416(6) 2
C31 C32 1.435(5) .
C31 Cr2 2.260(3) 2

loop_
_geom_torsion_atom_site_label_1
_geom_torsion_atom_site_label_2
_geom_torsion_atom_site_label_3
_geom_torsion_atom_site_label_4
_geom_torsion
_geom_torsion_site_symmetry_1
_geom_torsion_site_symmetry_4
N1 Cr1 Cr2 N2 98.88(13) 2 .
N1 Cr1 Cr2 N2 7.62(14) . .
C32 Cr1 Cr2 N2 -78.25(14) . .
C32 Cr1 Cr2 N2 -171.90(14) 2 .
Cr2 Cr1 Cr2 N2 -125.20(10) 2 .
P1 Cr1 Cr2 N2 54.80(10) . .
N1 Cr1 Cr2 N3 -17.16(14) 2 .
N1 Cr1 Cr2 N3 -108.42(14) . .
C32 Cr1 Cr2 N3 165.70(15) . .
C32 Cr1 Cr2 N3 72.06(15) 2 .
Cr2 Cr1 Cr2 N3 118.76(11) 2 .
P1 Cr1 Cr2 N3 -61.24(11) . .
N1 Cr1 Cr2 C32 -89.22(13) 2 2
N1 Cr1 Cr2 C32 179.52(14) . 2
C32 Cr1 Cr2 C32 93.64(18) . 2
Cr2 Cr1 Cr2 C32 46.70(10) 2 2
P1 Cr1 Cr2 C32 -133.30(10) . 2
N1 Cr1 Cr2 C31 -117.45(12) 2 2
N1 Cr1 Cr2 C31 151.29(12) . 2
C32 Cr1 Cr2 C31 65.41(13) . 2
C32 Cr1 Cr2 C31 -28.23(12) 2 2
Cr2 Cr1 Cr2 C31 18.47(8) 2 2
P1 Cr1 Cr2 C31 -161.53(8) . 2
N1 Cr1 Cr2 C31 -154.32(12) 2 .
N1 Cr1 Cr2 C31 114.43(12) . .
C32 Cr1 Cr2 C31 28.55(12) . .
C32 Cr1 Cr2 C31 -65.10(13) 2 .
Cr2 Cr1 Cr2 C31 -18.39(8) 2 .
P1 Cr1 Cr2 C31 161.61(8) . .
N1 Cr1 Cr2 P2 44.61(10) 2 .
N1 Cr1 Cr2 P2 -46.65(11) . .
C32 Cr1 Cr2 P2 -132.53(11) . .
C32 Cr1 Cr2 P2 133.83(11) 2 .
Cr2 Cr1 Cr2 P2 -179.47(6) 2 .
P1 Cr1 Cr2 P2 0.53(6) . .
N1 Cr1 P1 N1 180.0 . 2
C32 Cr1 P1 N1 175.41(17) . 2
C32 Cr1 P1 N1 -4.59(17) 2 2
Cr2 Cr1 P1 N1 85.72(12) . 2
Cr2 Cr1 P1 N1 -94.28(12) 2 2
N1 Cr1 P1 N1 180.0 2 .
C32 Cr1 P1 N1 -4.59(17) . .
C32 Cr1 P1 N1 175.41(17) 2 .
Cr2 Cr1 P1 N1 -94.27(12) . .
Cr2 Cr1 P1 N1 85.73(12) 2 .
N1 Cr1 P1 C5 88.23(18) 2 2
N1 Cr1 P1 C5 -91.77(18) . 2
C32 Cr1 P1 C5 -96.36(18) . 2
C32 Cr1 P1 C5 83.64(18) 2 2
Cr2 Cr1 P1 C5 173.95(14) . 2
Cr2 Cr1 P1 C5 -6.05(14) 2 2
N1 Cr1 P1 C5 -91.77(18) 2 .
N1 Cr1 P1 C5 88.22(18) . .
C32 Cr1 P1 C5 83.64(18) . .
C32 Cr1 P1 C5 -96.36(18) 2 .
Cr2 Cr1 P1 C5 -6.05(14) . .
Cr2 Cr1 P1 C5 173.95(14) 2 .
N3 Cr2 P2 N2 -172.10(18) . .
C32 Cr2 P2 N2 -164.35(19) 2 .
C31 Cr2 P2 N2 -114.77(16) 2 .
C31 Cr2 P2 N2 -68.84(17) . .
Cr1 Cr2 P2 N2 87.57(14) . .
N2 Cr2 P2 N3 172.10(18) . .
C32 Cr2 P2 N3 7.75(19) 2 .
C31 Cr2 P2 N3 57.33(16) 2 .
C31 Cr2 P2 N3 103.26(17) . .
Cr1 Cr2 P2 N3 -100.33(14) . .
N2 Cr2 P2 C15 -94.52(18) . .
N3 Cr2 P2 C15 93.38(18) . .
C32 Cr2 P2 C15 101.1(2) 2 .
C31 Cr2 P2 C15 150.71(16) 2 .
C31 Cr2 P2 C15 -163.35(17) . .
Cr1 Cr2 P2 C15 -6.94(15) . .
N2 Cr2 P2 C21 84.78(19) . .
N3 Cr2 P2 C21 -87.32(19) . .
C32 Cr2 P2 C21 -79.6(2) 2 .
C31 Cr2 P2 C21 -30.00(18) 2 .
C31 Cr2 P2 C21 15.94(18) . .
Cr1 Cr2 P2 C21 172.35(14) . .
N1 P1 N1 C1 -162.8(3) 2 .
C5 P1 N1 C1 -44.5(3) 2 .
C5 P1 N1 C1 77.1(3) . .
Cr1 P1 N1 C1 -162.8(3) . .
N1 P1 N1 Cr1 0.0 2 .
C5 P1 N1 Cr1 118.34(16) 2 .
C5 P1 N1 Cr1 -120.09(16) . .
N1 Cr1 N1 C1 160.6(4) 2 .
C32 Cr1 N1 C1 -22.3(3) . .
C32 Cr1 N1 C1 91(2) 2 .
Cr2 Cr1 N1 C1 -81.5(3) . .
Cr2 Cr1 N1 C1 37.4(3) 2 .
P1 Cr1 N1 C1 160.6(4) . .
N1 Cr1 N1 P1 0.0 2 .
C32 Cr1 N1 P1 177.12(11) . .
C32 Cr1 N1 P1 -70(2) 2 .
Cr2 Cr1 N1 P1 117.98(9) . .
Cr2 Cr1 N1 P1 -123.13(9) 2 .
N3 P2 N2 C11 -162.3(3) . .
C15 P2 N2 C11 -43.1(3) . .
C21 P2 N2 C11 78.0(3) . .
Cr2 P2 N2 C11 -156.2(3) . .
N3 P2 N2 Cr2 -6.10(14) . .
C15 P2 N2 Cr2 113.10(14) . .
C21 P2 N2 Cr2 -125.77(13) . .
N3 Cr2 N2 C11 158.9(3) . .
C32 Cr2 N2 C11 -119.3(6) 2 .
C31 Cr2 N2 C11 -109.5(3) 2 .
C31 Cr2 N2 C11 -77.8(3) . .
Cr1 Cr2 N2 C11 17.3(3) . .
P2 Cr2 N2 C11 154.0(3) . .
N3 Cr2 N2 P2 4.88(11) . .
C32 Cr2 N2 P2 86.7(6) 2 .
C31 Cr2 N2 P2 96.45(16) 2 .
C31 Cr2 N2 P2 128.15(13) . .
Cr1 Cr2 N2 P2 -136.71(8) . .
N2 P2 N3 C27 -165.4(3) . .
C15 P2 N3 C27 74.7(3) . .
C21 P2 N3 C27 -46.7(3) . .
Cr2 P2 N3 C27 -171.4(3) . .
N2 P2 N3 Cr2 6.05(14) . .
C15 P2 N3 Cr2 -113.89(14) . .
C21 P2 N3 Cr2 124.76(14) . .
N2 Cr2 N3 C27 165.1(4) . .
C32 Cr2 N3 C27 -5.0(4) 2 .
C31 Cr2 N3 C27 33.9(4) 2 .
C31 Cr2 N3 C27 65.3(4) . .
Cr1 Cr2 N3 C27 -58.2(4) . .
P2 Cr2 N3 C27 170.0(4) . .
N2 Cr2 N3 P2 -4.89(11) . .
C32 Cr2 N3 P2 -175.07(12) 2 .
C31 Cr2 N3 P2 -136.16(13) 2 .
C31 Cr2 N3 P2 -104.69(14) . .
Cr1 Cr2 N3 P2 131.81(9) . .
P1 N1 C1 C2 -35.0(4) . .
Cr1 N1 C1 C2 169.7(3) . .
P1 N1 C1 C4 -153.3(3) . .
Cr1 N1 C1 C4 51.4(4) . .
P1 N1 C1 C3 87.1(4) . .
Cr1 N1 C1 C3 -68.2(4) . .
N1 P1 C5 C10 -77.9(3) 2 .
N1 P1 C5 C10 33.4(3) . .
C5 P1 C5 C10 158.5(4) 2 .
Cr1 P1 C5 C10 -21.5(4) . .
N1 P1 C5 C6 96.8(4) 2 .
N1 P1 C5 C6 -151.9(3) . .
C5 P1 C5 C6 -26.9(3) 2 .
Cr1 P1 C5 C6 153.1(3) . .
C10 C5 C6 C7 -0.7(6) . .
P1 C5 C6 C7 -175.3(4) . .
C5 C6 C7 C8 -0.7(8) . .
C6 C7 C8 C9 2.4(9) . .
C7 C8 C9 C10 -2.6(9) . .
C6 C5 C10 C9 0.5(6) . .
P1 C5 C10 C9 175.7(4) . .
C8 C9 C10 C5 1.1(8) . .
P2 N2 C11 C12 -158.0(3) . .
Cr2 N2 C11 C12 55.3(4) . .
P2 N2 C11 C13 82.7(3) . .
Cr2 N2 C11 C13 -64.0(4) . .
P2 N2 C11 C14 -40.9(4) . .
Cr2 N2 C11 C14 172.3(2) . .
N2 P2 C15 C16 -78.1(3) . .
N3 P2 C15 C16 32.9(3) . .
C21 P2 C15 C16 157.9(3) . .
Cr2 P2 C15 C16 -22.6(3) . .
N2 P2 C15 C20 96.9(3) . .
N3 P2 C15 C20 -152.1(3) . .
C21 P2 C15 C20 -27.1(3) . .
Cr2 P2 C15 C20 152.4(3) . .
C20 C15 C16 C17 -0.1(6) . .
P2 C15 C16 C17 175.3(4) . .
C15 C16 C17 C18 1.3(7) . .
C16 C17 C18 C19 -2.3(8) . .
C17 C18 C19 C20 2.2(8) . .
C18 C19 C20 C15 -0.9(7) . .
C16 C15 C20 C19 -0.1(6) . .
P2 C15 C20 C19 -175.1(3) . .
N2 P2 C21 C22 -156.8(3) . .
N3 P2 C21 C22 92.5(3) . .
C15 P2 C21 C22 -31.9(3) . .
Cr2 P2 C21 C22 148.7(2) . .
N2 P2 C21 C26 28.9(3) . .
N3 P2 C21 C26 -81.8(3) . .
C15 P2 C21 C26 153.7(3) . .
Cr2 P2 C21 C26 -25.6(3) . .
C26 C21 C22 C23 -0.4(5) . .
P2 C21 C22 C23 -174.7(3) . .
C21 C22 C23 C24 -0.4(6) . .
C22 C23 C24 C25 1.1(6) . .
C23 C24 C25 C26 -0.9(6) . .
C24 C25 C26 C21 0.1(6) . .
C22 C21 C26 C25 0.6(5) . .
P2 C21 C26 C25 175.3(3) . .
P2 N3 C27 C28 -162.1(4) . .
Cr2 N3 C27 C28 30.5(6) . .
P2 N3 C27 C29 -38.8(5) . .
Cr2 N3 C27 C29 153.8(3) . .
P2 N3 C27 C30 78.9(4) . .
Cr2 N3 C27 C30 -88.5(4) . .
N2 Cr2 C31 C31 -139.62(15) . 2
N3 Cr2 C31 C31 -58.86(18) . 2
C32 Cr2 C31 C31 33.43(16) 2 2
Cr1 Cr2 C31 C31 87.42(13) . 2
P2 Cr2 C31 C31 -104.22(15) . 2
N2 Cr2 C31 C32 93.77(18) . .
N3 Cr2 C31 C32 174.53(16) . .
C32 Cr2 C31 C32 -93.2(2) 2 .
C31 Cr2 C31 C32 -126.6(2) 2 .
Cr1 Cr2 C31 C32 -39.19(15) . .
P2 Cr2 C31 C32 129.17(15) . .
N2 Cr2 C31 Cr2 153.70(11) . 2
N3 Cr2 C31 Cr2 -125.53(12) . 2
C32 Cr2 C31 Cr2 -33.25(12) 2 2
C31 Cr2 C31 Cr2 -66.68(17) 2 2
Cr1 Cr2 C31 Cr2 20.75(9) . 2
P2 Cr2 C31 Cr2 -170.89(5) . 2
C31 C31 C32 Cr1 1.4(4) 2 .
Cr2 C31 C32 Cr1 -56.29(15) 2 .
Cr2 C31 C32 Cr1 57.32(16) . .
N1 Cr1 C32 C31 -114(2) 2 .
N1 Cr1 C32 C31 176.7(2) . .
C32 Cr1 C32 C31 -0.50(14) 2 .
Cr2 Cr1 C32 C31 -59.5(2) . .
Cr2 Cr1 C32 C31 58.11(19) 2 .
P1 Cr1 C32 C31 179.50(14) . .
